data_7056089
loop_
_publ_author_name
'Anisimova, Tatyana B.'
'Kinzhalov, Mikhail A.'
'Guedes da Silva, M. F\'atima C.'
'Novikov, Alexander S.'
'Kukushkin, Vadim Yu.'
'Pombeiro, Armando J. L.'
'Luzyanin, Konstantin V.'

_publ_section_title
;
 Addition of N-nucleophiles to gold(iii)-bound isocyanides leading to
 short-lived gold(iii) acyclic diaminocarbene complexes
;
_journal_issue 9
_journal_name_full 'New J. Chem.'
_journal_page_first 3246
_journal_paper_doi 10.1039/C7NJ00529F
_journal_volume 41
_journal_year 2017
_chemical_formula_moiety 'C9 H9 Au Cl3 N'
_chemical_formula_sum 'C9 H9 Au Cl3 N'
_chemical_formula_weight 434.49
_chemical_name_systematic
;
 ?
;
_space_group_crystal_system monoclinic
_space_group_IT_number 14
_space_group_name_Hall '-P 2yn'
_space_group_name_H-M_alt 'P 1 21/n 1'
_symmetry_space_group_name_Hall '-P 2yn'
_symmetry_space_group_name_H-M 'P 1 21/n 1'
_atom_sites_solution_hydrogens geom
_audit_creation_method SHELXL-2013
_audit_update_record
;
2016-03-30 deposited with the CCDC.
2017-04-04 downloaded from the CCDC.
;
_cell_angle_alpha 90
_cell_angle_beta 102.002(2)
_cell_angle_gamma 90
_cell_formula_units_Z 4
_cell_length_a 8.2328(3)
_cell_length_b 13.6539(6)
_cell_length_c 10.9324(5)
_cell_measurement_reflns_used 4815
_cell_measurement_temperature 150(2)
_cell_measurement_theta_max 26.42
_cell_measurement_theta_min 2.42
_cell_volume 1202.05(9)
_computing_cell_refinement 'Bruker SAINT'
_computing_data_collection 'Bruker APEX2'
_computing_data_reduction 'Bruker SAINT'
_computing_molecular_graphics 'Bruker SHELXTL'
_computing_publication_material 'Bruker SHELXTL'
_computing_structure_refinement 'SHELXL-2013 (Sheldrick, 2013)'
_computing_structure_solution 'SHELXS-97 (Sheldrick, 2008)'
_diffrn_ambient_temperature 150(2)
_diffrn_measured_fraction_theta_full 0.997
_diffrn_measured_fraction_theta_max 0.995
_diffrn_measurement_device_type 'Bruker APEX-II CCD'
_diffrn_measurement_method '\f and \w scans'
_diffrn_radiation_type MoK\a
_diffrn_radiation_wavelength 0.71073
_diffrn_reflns_av_R_equivalents 0.0425
_diffrn_reflns_av_unetI/netI 0.0373
_diffrn_reflns_Laue_measured_fraction_full 0.997
_diffrn_reflns_Laue_measured_fraction_max 0.995
_diffrn_reflns_limit_h_max 10
_diffrn_reflns_limit_h_min -10
_diffrn_reflns_limit_k_max 17
_diffrn_reflns_limit_k_min -17
_diffrn_reflns_limit_l_max 13
_diffrn_reflns_limit_l_min -13
_diffrn_reflns_number 9451
_diffrn_reflns_point_group_measured_fraction_full 0.997
_diffrn_reflns_point_group_measured_fraction_max 0.995
_diffrn_reflns_theta_full 25.242
_diffrn_reflns_theta_max 26.450
_diffrn_reflns_theta_min 2.832
_diffrn_source 'fine-focus sealed tube'
_exptl_absorpt_coefficient_mu 12.866
_exptl_absorpt_correction_T_max 0.087
_exptl_absorpt_correction_T_min 0.024
_exptl_absorpt_correction_type multi-scan
_exptl_absorpt_process_details sadabs
_exptl_crystal_colour yellow
_exptl_crystal_density_diffrn 2.401
_exptl_crystal_density_method 'not measured'
_exptl_crystal_description prism
_exptl_crystal_F_000 800
_exptl_crystal_size_max 0.315
_exptl_crystal_size_mid 0.276
_exptl_crystal_size_min 0.190
_refine_diff_density_max 2.012
_refine_diff_density_min -2.215
_refine_diff_density_rms 0.181
_refine_ls_extinction_method none
_refine_ls_goodness_of_fit_ref 1.117
_refine_ls_hydrogen_treatment constr
_refine_ls_matrix_type full
_refine_ls_number_parameters 129
_refine_ls_number_reflns 2465
_refine_ls_number_restraints 0
_refine_ls_restrained_S_all 1.117
_refine_ls_R_factor_all 0.0378
_refine_ls_R_factor_gt 0.0301
_refine_ls_shift/su_max 0.001
_refine_ls_shift/su_mean 0.000
_refine_ls_structure_factor_coef Fsqd
_refine_ls_weighting_details 'w=1/[\s^2^(Fo^2^)+12.4187P] where P=(Fo^2^+2Fc^2^)/3'
_refine_ls_weighting_scheme calc
_refine_ls_wR_factor_gt 0.0703
_refine_ls_wR_factor_ref 0.0731
_reflns_Friedel_coverage 0.000
_reflns_number_gt 2051
_reflns_number_total 2465
_reflns_threshold_expression 'I > 2\s(I)'
_cod_data_source_file c7nj00529f2.cif
_cod_data_source_block shelx
_cod_depositor_comments 'Adding full bibliography for 7056089--7056091.cif.'
_cod_database_code 7056089
_shelx_space_group_comment
;
The symmetry employed for this shelxl refinement is uniquely defined
by the following loop, which should always be used as a source of
symmetry information in preference to the above space-group names.
They are only intended as comments.
;
_shelx_estimated_absorpt_t_min 0.107
_shelx_estimated_absorpt_t_max 0.194
_shelxl_version_number 2013-4

loop_
_space_group_symop_operation_xyz
'x, y, z'
'-x+1/2, y+1/2, -z+1/2'
'-x, -y, -z'
'x-1/2, -y-1/2, z-1/2'

loop_
_atom_site_label
_atom_site_type_symbol
_atom_site_fract_x
_atom_site_fract_y
_atom_site_fract_z
_atom_site_U_iso_or_equiv
_atom_site_adp_type
_atom_site_occupancy
_atom_site_site_symmetry_order
_atom_site_calc_flag
_atom_site_refinement_flags_posn
_atom_site_refinement_flags_adp
Au1 Au 0.91482(3) 0.37428(2) 0.55403(2) 0.01906(10) Uani 1 1 d . .
Cl1 Cl 1.0335(3) 0.37977(17) 0.76071(18) 0.0374(5) Uani 1 1 d . .
Cl2 Cl 0.6548(2) 0.36201(15) 0.59521(18) 0.0321(4) Uani 1 1 d . .
Cl3 Cl 1.1700(2) 0.38800(14) 0.5039(2) 0.0301(4) Uani 1 1 d . .
N1 N 0.7375(7) 0.3720(4) 0.2751(5) 0.0200(12) Uani 1 1 d . .
C1 C 0.8073(8) 0.3714(5) 0.3770(7) 0.0203(14) Uani 1 1 d . .
C2 C 0.6491(8) 0.3731(5) 0.1512(6) 0.0206(14) Uani 1 1 d . .
C3 C 0.4745(9) 0.3777(6) 0.1333(6) 0.0233(15) Uani 1 1 d . .
C4 C 0.3948(10) 0.3771(5) 0.0101(7) 0.0267(16) Uani 1 1 d . .
H6 H 0.2769 0.3794 -0.0086 0.032 Uiso 1 1 calc R U
C5 C 0.4755(10) 0.3732(6) -0.0888(7) 0.0278(16) Uani 1 1 d . .
H1 H 0.4124 0.3730 -0.1721 0.033 Uiso 1 1 calc R U
C6 C 0.6465(10) 0.3696(6) -0.0680(7) 0.0284(16) Uani 1 1 d . .
H5 H 0.7014 0.3670 -0.1362 0.034 Uiso 1 1 calc R U
C7 C 0.7378(8) 0.3697(5) 0.0553(7) 0.0225(15) Uani 1 1 d . .
C8 C 0.9244(9) 0.3638(7) 0.0861(8) 0.0353(19) Uani 1 1 d . .
H2 H 0.9700 0.4245 0.1274 0.053 Uiso 1 1 calc R U
H4 H 0.9656 0.3549 0.0089 0.053 Uiso 1 1 calc R U
H3 H 0.9592 0.3082 0.1421 0.053 Uiso 1 1 calc R U
C9 C 0.3866(9) 0.3837(6) 0.2380(8) 0.0313(18) Uani 1 1 d . .
H9A H 0.4232 0.3300 0.2967 0.047 Uiso 1 1 calc R U
H9B H 0.2667 0.3785 0.2054 0.047 Uiso 1 1 calc R U
H9C H 0.4117 0.4465 0.2812 0.047 Uiso 1 1 calc R U

loop_
_atom_site_aniso_label
_atom_site_aniso_U_11
_atom_site_aniso_U_22
_atom_site_aniso_U_33
_atom_site_aniso_U_23
_atom_site_aniso_U_13
_atom_site_aniso_U_12
Au1 0.02196(15) 0.01957(14) 0.01436(14) 0.00043(11) 0.00081(10) -0.00301(11)
Cl1 0.0395(11) 0.0501(12) 0.0177(9) -0.0003(9) -0.0055(8) -0.0063(10)
Cl2 0.0283(9) 0.0446(11) 0.0249(9) -0.0018(9) 0.0088(8) -0.0096(9)
Cl3 0.0241(9) 0.0261(9) 0.0412(11) 0.0006(9) 0.0090(8) -0.0002(8)
N1 0.025(3) 0.018(3) 0.016(3) -0.001(3) 0.003(2) 0.005(2)
C1 0.021(3) 0.022(3) 0.019(4) 0.004(3) 0.006(3) -0.005(3)
C2 0.024(3) 0.019(3) 0.013(3) 0.004(3) -0.008(3) -0.001(3)
C3 0.031(4) 0.026(4) 0.016(3) -0.002(3) 0.011(3) 0.005(3)
C4 0.035(4) 0.018(3) 0.023(4) -0.003(3) -0.003(3) -0.009(3)
C5 0.040(4) 0.026(4) 0.014(3) 0.002(3) -0.004(3) 0.002(3)
C6 0.035(4) 0.024(4) 0.028(4) 0.003(3) 0.011(3) 0.006(3)
C7 0.019(3) 0.020(3) 0.028(4) -0.003(3) 0.004(3) 0.003(3)
C8 0.023(4) 0.051(5) 0.032(4) 0.001(4) 0.007(3) 0.002(4)
C9 0.023(4) 0.044(5) 0.029(4) -0.001(4) 0.010(3) 0.001(4)

loop_
_atom_type_symbol
_atom_type_description
_atom_type_scat_dispersion_real
_atom_type_scat_dispersion_imag
_atom_type_scat_source
C C 0.0033 0.0016 'International Tables Vol C Tables 4.2.6.8 and 6.1.1.4'
H H 0.0000 0.0000 'International Tables Vol C Tables 4.2.6.8 and 6.1.1.4'
N N 0.0061 0.0033 'International Tables Vol C Tables 4.2.6.8 and 6.1.1.4'
Cl Cl 0.1484 0.1585 'International Tables Vol C Tables 4.2.6.8 and 6.1.1.4'
Au Au -2.0133 8.8022 'International Tables Vol C Tables 4.2.6.8 and 6.1.1.4'

loop_
_geom_angle_atom_site_label_1
_geom_angle_atom_site_label_2
_geom_angle_atom_site_label_3
_geom_angle
C1 Au1 Cl1 178.4(2)
C1 Au1 Cl2 86.78(19)
Cl1 Au1 Cl2 91.90(7)
C1 Au1 Cl3 90.8(2)
Cl1 Au1 Cl3 90.54(8)
Cl2 Au1 Cl3 177.49(7)
C1 N1 C2 178.9(7)
N1 C1 Au1 176.5(6)
N1 C2 C7 118.6(6)
N1 C2 C3 116.4(6)
C7 C2 C3 125.0(6)
C4 C3 C2 113.7(6)
C4 C3 C9 123.4(7)
C2 C3 C9 122.9(7)
C3 C4 C5 124.0(7)
C3 C4 H6 118.0
C5 C4 H6 118.0
C6 C5 C4 120.8(7)
C6 C5 H1 119.6
C4 C5 H1 119.6
C5 C6 C7 118.9(7)
C5 C6 H5 120.5
C7 C6 H5 120.5
C2 C7 C6 117.5(6)
C2 C7 C8 120.2(7)
C6 C7 C8 122.3(7)
C7 C8 H2 109.5
C7 C8 H4 109.5
H2 C8 H4 109.5
C7 C8 H3 109.5
H2 C8 H3 109.5
H4 C8 H3 109.5
C3 C9 H9A 109.5
C3 C9 H9B 109.5
H9A C9 H9B 109.5
C3 C9 H9C 109.5
H9A C9 H9C 109.5
H9B C9 H9C 109.5

loop_
_geom_bond_atom_site_label_1
_geom_bond_atom_site_label_2
_geom_bond_distance
Au1 C1 1.954(7)
Au1 Cl1 2.2687(19)
Au1 Cl2 2.2837(18)
Au1 Cl3 2.2868(18)
N1 C1 1.143(9)
N1 C2 1.398(8)
C2 C7 1.398(10)
C2 C3 1.411(10)
C3 C4 1.371(10)
C3 C9 1.478(9)
C4 C5 1.382(11)
C4 H6 0.9500
C5 C6 1.380(11)
C5 H1 0.9500
C6 C7 1.400(11)
C6 H5 0.9500
C7 C8 1.505(10)
C8 H2 0.9800
C8 H4 0.9800
C8 H3 0.9800
C9 H9A 0.9800
C9 H9B 0.9800
C9 H9C 0.9800

loop_
_geom_torsion_atom_site_label_1
_geom_torsion_atom_site_label_2
_geom_torsion_atom_site_label_3
_geom_torsion_atom_site_label_4
_geom_torsion
N1 C2 C3 C4 -179.0(6)
C7 C2 C3 C4 1.1(11)
N1 C2 C3 C9 1.5(11)
C7 C2 C3 C9 -178.4(7)
C2 C3 C4 C5 -0.6(11)
C9 C3 C4 C5 178.9(8)
C3 C4 C5 C6 0.1(12)
C4 C5 C6 C7 0.1(11)
N1 C2 C7 C6 179.2(6)
C3 C2 C7 C6 -0.9(12)
N1 C2 C7 C8 0.7(11)
C3 C2 C7 C8 -179.4(7)
C5 C6 C7 C2 0.3(11)
C5 C6 C7 C8 178.7(7)
